data_4133927
loop_
_publ_author_name
'Jin, Shengfei'
'Dang, Hang T.'
'Haug, Graham C.'
'He, Ru'
'Nguyen, Viet D.'
'Nguyen, Vu T.'
'Arman, Hadi D.'
'Schanze, Kirk S.'
'Larionov, Oleg V.'

_publ_section_title
;
 Visible Light-Induced Borylation of C-O, C-N, and C-X Bonds.
;
_journal_issue 3
_journal_name_full 'Journal of the American Chemical Society'
_journal_page_first 1603
_journal_page_last 1613
_journal_paper_doi 10.1021/jacs.9b12519
_journal_volume 142
_journal_year 2020
_chemical_formula_moiety 'C13 H18 B F O2'
_chemical_formula_sum 'C13 H18 B F O2'
_chemical_formula_weight 236.08
_space_group_crystal_system monoclinic
_space_group_IT_number 14
_space_group_name_Hall '-P 2ybc'
_space_group_name_H-M_alt 'P 1 21/c 1'
_atom_sites_solution_hydrogens geom
_atom_sites_solution_primary dual
_audit_creation_date 2019-08-30
_audit_creation_method
;
Olex2 1.2
(compiled 2018.05.29 svn.r3508 for OlexSys, GUI svn.r5506)
;
_cell_angle_alpha 90
_cell_angle_beta 92.295(2)
_cell_angle_gamma 90
_cell_formula_units_Z 4
_cell_length_a 13.7679(4)
_cell_length_b 7.5766(2)
_cell_length_c 12.4291(3)
_cell_measurement_reflns_used 9333
_cell_measurement_temperature 98(2)
_cell_measurement_theta_max 29.3820
_cell_measurement_theta_min 3.4280
_cell_volume 1295.49(6)
_computing_cell_refinement 'CrysAlisPro 1.171.40.54a (Rigaku OD, 2019)'
_computing_data_collection 'CrysAlisPro 1.171.40.54a (Rigaku OD, 2019)'
_computing_data_reduction 'CrysAlisPro 1.171.40.54a (Rigaku OD, 2019)'
_computing_molecular_graphics 'Olex2 (Dolomanov et al., 2009)'
_computing_publication_material 'Olex2 (Dolomanov et al., 2009)'
_computing_structure_refinement 'ShelXL (Sheldrick, 2015)'
_computing_structure_solution 'ShelXT (Sheldrick, 2015)'
_diffrn_ambient_temperature 98(2)
_diffrn_detector 'CCD plate'
_diffrn_measured_fraction_theta_full 1.000
_diffrn_measured_fraction_theta_max 1.000
_diffrn_measurement_details
;
List of Runs (angles in degrees, time in seconds):

  # Type    Start    End  Width  t~exp~   \w     \q     \k     \f   Frames
--------------------------------------------------------------------------
  1  \w    -97.00  18.00   1.00   10.00    --   -7.70 -38.00  90.00  115
  2  \w    -97.00  18.00   1.00   10.00    --   -7.70 -38.00-180.00  115
  3  \w    -97.00  18.00   1.00   10.00    --   -7.70 -38.00 -90.00  115
  4  \w    -38.00  82.00   1.00   10.00    --   -7.70  57.00  30.00  120
  5  \w    -38.00  47.00   1.00   10.00    --   -7.70  57.00 120.00   85
  6  \w    -38.00  82.00   1.00   10.00    --   -7.70  57.00-150.00  120
;
_diffrn_measurement_device 'four-circle diffractometer'
_diffrn_measurement_device_type 'XtaLAB AFC12 (RCD3): Kappa single'
_diffrn_measurement_method '\w scans'
_diffrn_orient_matrix_type 'CrysAlisPro convention (1999,Acta A55,543-557)'
_diffrn_orient_matrix_UB_11 0.0483429000
_diffrn_orient_matrix_UB_12 -0.0284067000
_diffrn_orient_matrix_UB_13 -0.0074457000
_diffrn_orient_matrix_UB_21 -0.0175181000
_diffrn_orient_matrix_UB_22 -0.0843782000
_diffrn_orient_matrix_UB_23 -0.0161266000
_diffrn_orient_matrix_UB_31 -0.0035970000
_diffrn_orient_matrix_UB_32 0.0289671000
_diffrn_orient_matrix_UB_33 -0.0542930000
_diffrn_radiation_monochromator mirror
_diffrn_radiation_probe x-ray
_diffrn_radiation_type MoK\a
_diffrn_radiation_wavelength 0.71073
_diffrn_reflns_av_R_equivalents 0.0305
_diffrn_reflns_av_unetI/netI 0.0138
_diffrn_reflns_Laue_measured_fraction_full 1.000
_diffrn_reflns_Laue_measured_fraction_max 1.000
_diffrn_reflns_limit_h_max 16
_diffrn_reflns_limit_h_min -16
_diffrn_reflns_limit_k_max 9
_diffrn_reflns_limit_k_min -9
_diffrn_reflns_limit_l_max 15
_diffrn_reflns_limit_l_min -15
_diffrn_reflns_number 24431
_diffrn_reflns_point_group_measured_fraction_full 1.000
_diffrn_reflns_point_group_measured_fraction_max 1.000
_diffrn_reflns_theta_full 25.242
_diffrn_reflns_theta_max 25.999
_diffrn_reflns_theta_min 2.961
_diffrn_source 'Rotating-anode X-ray tube'
_diffrn_source_type 'Rigaku (Mo) X-ray Source'
_exptl_absorpt_coefficient_mu 0.088
_exptl_absorpt_correction_T_max 1.00000
_exptl_absorpt_correction_T_min 0.98441
_exptl_absorpt_correction_type multi-scan
_exptl_absorpt_process_details
;
CrysAlisPro 1.171.40.54a (Rigaku Oxford Diffraction, 2019)
Empirical absorption correction using spherical harmonics,
 implemented in SCALE3 ABSPACK scaling algorithm.
;
_exptl_crystal_colour 'clear colourless'
_exptl_crystal_colour_lustre clear
_exptl_crystal_colour_primary colourless
_exptl_crystal_density_diffrn 1.210
_exptl_crystal_description plate
_exptl_crystal_F_000 504
_exptl_crystal_size_max 0.47
_exptl_crystal_size_mid 0.17
_exptl_crystal_size_min 0.03
_refine_diff_density_max 0.753
_refine_diff_density_min -0.286
_refine_diff_density_rms 0.048
_refine_ls_extinction_method none
_refine_ls_goodness_of_fit_ref 1.071
_refine_ls_hydrogen_treatment constr
_refine_ls_matrix_type full
_refine_ls_number_parameters 159
_refine_ls_number_reflns 2544
_refine_ls_number_restraints 0
_refine_ls_restrained_S_all 1.071
_refine_ls_R_factor_all 0.0500
_refine_ls_R_factor_gt 0.0493
_refine_ls_shift/su_max 0.000
_refine_ls_shift/su_mean 0.000
_refine_ls_structure_factor_coef Fsqd
_refine_ls_weighting_details 'w=1/[\s^2^(Fo^2^)+(0.0462P)^2^+1.3000P] where P=(Fo^2^+2Fc^2^)/3'
_refine_ls_weighting_scheme calc
_refine_ls_wR_factor_gt 0.1174
_refine_ls_wR_factor_ref 0.1179
_reflns_Friedel_coverage 0.000
_reflns_number_gt 2515
_reflns_number_total 2544
_reflns_threshold_expression 'I > 2\s(I)'
_cod_data_source_file cd1907b.cif
_cod_data_source_block cd1907b
_cod_depositor_comments 'Adding full bibliography for 4133912--4133933.cif.'
_cod_database_code 4133927
_shelx_shelxl_version_number 2016/6
_chemical_oxdiff_formula B1F1O2C16H12
_chemical_oxdiff_usercomment 863-11
_shelx_space_group_comment
;
The symmetry employed for this shelxl refinement is uniquely defined
by the following loop, which should always be used as a source of
symmetry information in preference to the above space-group names.
They are only intended as comments.
;
_shelx_estimated_absorpt_t_max 0.997
_shelx_estimated_absorpt_t_min 0.960
_reflns_odcompleteness_completeness 99.83
_reflns_odcompleteness_iscentric 1
_reflns_odcompleteness_theta 26.32
_olex2_refinement_description
;
1. Fixed Uiso
 At 1.2 times of:
  All C(H) groups
 At 1.5 times of:
  All C(H,H,H) groups
2.a Aromatic/amide H refined with riding coordinates:
 C3(H3), C6(H6), C5(H5)
2.b Idealised Me refined as rotating group:
 C12(H12A,H12B,H12C), C11(H11A,H11B,H11C), C10(H10A,H10B,H10C), C13(H13A,H13B,
 H13C), C9(H9A,H9B,H9C)
;
_olex2_exptl_crystal_mounting_method 'nylon loop'
_olex2_submission_special_instructions 'No special instructions were received'
_oxdiff_exptl_absorpt_empirical_details
;
Empirical correction (ABSPACK) includes:
- Absorption correction using spherical harmonics
- Frame scaling
;
_oxdiff_exptl_absorpt_empirical_full_max 1.078
_oxdiff_exptl_absorpt_empirical_full_min 0.951

loop_
_space_group_symop_operation_xyz
'x, y, z'
'-x, y+1/2, -z+1/2'
'-x, -y, -z'
'x, -y-1/2, z-1/2'

loop_
_atom_site_label
_atom_site_type_symbol
_atom_site_fract_x
_atom_site_fract_y
_atom_site_fract_z
_atom_site_U_iso_or_equiv
_atom_site_adp_type
_atom_site_occupancy
_atom_site_site_symmetry_order
_atom_site_calc_flag
_atom_site_refinement_flags_posn
F1 F 0.18350(7) 0.69626(15) 0.66194(8) 0.0276(3) Uani 1 1 d .
O2 O 0.14478(8) 0.44933(15) 0.49285(8) 0.0155(3) Uani 1 1 d .
O1 O 0.27764(8) 0.38626(15) 0.39411(9) 0.0162(3) Uani 1 1 d .
C1 C 0.30406(11) 0.6230(2) 0.53830(12) 0.0138(3) Uani 1 1 d .
C2 C 0.27463(11) 0.7194(2) 0.62659(12) 0.0152(3) Uani 1 1 d .
C4 C 0.42612(12) 0.8726(2) 0.64859(13) 0.0169(3) Uani 1 1 d .
C3 C 0.33248(12) 0.8402(2) 0.68199(13) 0.0171(3) Uani 1 1 d .
H3 H 0.308623 0.900756 0.742425 0.021 Uiso 1 1 calc R
C6 C 0.39931(11) 0.6577(2) 0.50691(12) 0.0158(3) Uani 1 1 d .
H6 H 0.423537 0.595449 0.447319 0.019 Uiso 1 1 calc R
C5 C 0.45881(12) 0.7796(2) 0.55997(13) 0.0182(3) Uani 1 1 d .
H5 H 0.522465 0.800146 0.535928 0.022 Uiso 1 1 calc R
C8 C 0.10902(11) 0.3348(2) 0.40464(12) 0.0149(3) Uani 1 1 d .
C7 C 0.20493(11) 0.2519(2) 0.36390(12) 0.0161(3) Uani 1 1 d .
C12 C 0.03807(12) 0.2033(2) 0.44982(14) 0.0224(4) Uani 1 1 d .
H12A H 0.069150 0.141949 0.511485 0.034 Uiso 1 1 calc GR
H12B H 0.019001 0.117204 0.394065 0.034 Uiso 1 1 calc GR
H12C H -0.019725 0.265958 0.473085 0.034 Uiso 1 1 calc GR
C11 C 0.05676(12) 0.4545(2) 0.32262(14) 0.0226(4) Uani 1 1 d .
H11A H 0.004064 0.517111 0.357133 0.034 Uiso 1 1 calc GR
H11B H 0.029722 0.383108 0.262881 0.034 Uiso 1 1 calc GR
H11C H 0.102891 0.540295 0.295081 0.034 Uiso 1 1 calc GR
C10 C 0.23552(13) 0.0834(2) 0.42282(15) 0.0254(4) Uani 1 1 d .
H10A H 0.300605 0.048735 0.401603 0.038 Uiso 1 1 calc GR
H10B H 0.189237 -0.011070 0.404094 0.038 Uiso 1 1 calc GR
H10C H 0.236394 0.104024 0.500693 0.038 Uiso 1 1 calc GR
C13 C 0.49059(13) 1.0031(2) 0.70906(14) 0.0247(4) Uani 1 1 d .
H13A H 0.450459 1.082478 0.750883 0.037 Uiso 1 1 calc GR
H13B H 0.527224 1.072123 0.657752 0.037 Uiso 1 1 calc GR
H13C H 0.535978 0.939383 0.757825 0.037 Uiso 1 1 calc GR
C9 C 0.20639(13) 0.2246(2) 0.24276(13) 0.0243(4) Uani 1 1 d .
H9A H 0.195192 0.337741 0.206101 0.036 Uiso 1 1 calc GR
H9B H 0.155162 0.141133 0.220182 0.036 Uiso 1 1 calc GR
H9C H 0.269760 0.177380 0.223923 0.036 Uiso 1 1 calc GR
B1 B 0.24007(13) 0.4844(2) 0.47534(14) 0.0136(4) Uani 1 1 d .

loop_
_atom_site_aniso_label
_atom_site_aniso_U_11
_atom_site_aniso_U_22
_atom_site_aniso_U_33
_atom_site_aniso_U_23
_atom_site_aniso_U_13
_atom_site_aniso_U_12
F1 0.0193(5) 0.0340(6) 0.0299(6) -0.0105(5) 0.0062(4) -0.0024(4)
O2 0.0156(6) 0.0166(6) 0.0143(5) -0.0033(4) 0.0002(4) -0.0029(4)
O1 0.0150(5) 0.0171(6) 0.0166(6) -0.0047(4) 0.0007(4) -0.0045(4)
C1 0.0158(7) 0.0125(7) 0.0128(7) 0.0017(6) -0.0026(6) 0.0002(6)
C2 0.0137(7) 0.0159(8) 0.0160(7) 0.0010(6) 0.0005(6) 0.0020(6)
C4 0.0222(8) 0.0113(7) 0.0164(8) 0.0022(6) -0.0061(6) -0.0018(6)
C3 0.0220(8) 0.0145(7) 0.0147(7) -0.0027(6) -0.0011(6) 0.0044(6)
C6 0.0167(8) 0.0178(8) 0.0127(7) -0.0014(6) 0.0008(6) -0.0004(6)
C5 0.0159(7) 0.0205(8) 0.0180(8) 0.0021(7) -0.0004(6) -0.0032(6)
C8 0.0167(8) 0.0150(7) 0.0130(7) -0.0022(6) -0.0019(6) -0.0037(6)
C7 0.0168(8) 0.0158(8) 0.0156(7) -0.0029(6) -0.0010(6) -0.0054(6)
C12 0.0216(8) 0.0240(9) 0.0215(8) -0.0009(7) 0.0010(7) -0.0093(7)
C11 0.0213(8) 0.0229(9) 0.0229(9) 0.0030(7) -0.0061(7) -0.0004(7)
C10 0.0261(9) 0.0168(8) 0.0329(10) -0.0013(7) -0.0037(7) 0.0019(7)
C13 0.0295(9) 0.0218(9) 0.0223(8) -0.0035(7) -0.0052(7) -0.0074(8)
C9 0.0266(9) 0.0279(9) 0.0184(8) -0.0095(7) 0.0029(7) -0.0067(7)
B1 0.0160(8) 0.0124(8) 0.0121(8) 0.0024(6) -0.0015(6) 0.0003(7)

loop_
_atom_type_symbol
_atom_type_description
_atom_type_scat_dispersion_real
_atom_type_scat_dispersion_imag
_atom_type_scat_source
C C 0.0033 0.0016 'International Tables Vol C Tables 4.2.6.8 and 6.1.1.4'
H H 0.0000 0.0000 'International Tables Vol C Tables 4.2.6.8 and 6.1.1.4'
B B 0.0013 0.0007 'International Tables Vol C Tables 4.2.6.8 and 6.1.1.4'
O O 0.0106 0.0060 'International Tables Vol C Tables 4.2.6.8 and 6.1.1.4'
F F 0.0171 0.0103 'International Tables Vol C Tables 4.2.6.8 and 6.1.1.4'

loop_
_geom_angle_atom_site_label_1
_geom_angle_atom_site_label_2
_geom_angle_atom_site_label_3
_geom_angle
B1 O2 C8 106.98(12)
B1 O1 C7 106.93(12)
C2 C1 C6 115.12(14)
C2 C1 B1 124.88(14)
C6 C1 B1 120.01(14)
F1 C2 C1 119.32(14)
F1 C2 C3 116.55(14)
C3 C2 C1 124.13(14)
C3 C4 C5 118.51(14)
C3 C4 C13 120.04(15)
C5 C4 C13 121.44(15)
C2 C3 C4 119.45(15)
C2 C3 H3 120.3
C4 C3 H3 120.3
C1 C6 H6 118.9
C5 C6 C1 122.20(15)
C5 C6 H6 118.9
C4 C5 H5 119.7
C6 C5 C4 120.60(15)
C6 C5 H5 119.7
O2 C8 C7 102.52(11)
O2 C8 C12 108.25(12)
O2 C8 C11 106.46(13)
C12 C8 C7 114.84(13)
C12 C8 C11 110.15(13)
C11 C8 C7 113.86(13)
O1 C7 C8 102.40(12)
O1 C7 C10 106.63(12)
O1 C7 C9 108.18(13)
C10 C7 C8 113.68(13)
C9 C7 C8 114.82(13)
C9 C7 C10 110.35(14)
C8 C12 H12A 109.5
C8 C12 H12B 109.5
C8 C12 H12C 109.5
H12A C12 H12B 109.5
H12A C12 H12C 109.5
H12B C12 H12C 109.5
C8 C11 H11A 109.5
C8 C11 H11B 109.5
C8 C11 H11C 109.5
H11A C11 H11B 109.5
H11A C11 H11C 109.5
H11B C11 H11C 109.5
C7 C10 H10A 109.5
C7 C10 H10B 109.5
C7 C10 H10C 109.5
H10A C10 H10B 109.5
H10A C10 H10C 109.5
H10B C10 H10C 109.5
C4 C13 H13A 109.5
C4 C13 H13B 109.5
C4 C13 H13C 109.5
H13A C13 H13B 109.5
H13A C13 H13C 109.5
H13B C13 H13C 109.5
C7 C9 H9A 109.5
C7 C9 H9B 109.5
C7 C9 H9C 109.5
H9A C9 H9B 109.5
H9A C9 H9C 109.5
H9B C9 H9C 109.5
O2 B1 O1 113.89(14)
O2 B1 C1 125.32(14)
O1 B1 C1 120.79(14)

loop_
_geom_bond_atom_site_label_1
_geom_bond_atom_site_label_2
_geom_bond_distance
F1 C2 1.3571(18)
O2 C8 1.4677(18)
O2 B1 1.365(2)
O1 C7 1.4660(18)
O1 B1 1.372(2)
C1 C2 1.392(2)
C1 C6 1.408(2)
C1 B1 1.561(2)
C2 C3 1.379(2)
C4 C3 1.392(2)
C4 C5 1.397(2)
C4 C13 1.509(2)
C3 H3 0.9500
C6 H6 0.9500
C6 C5 1.384(2)
C5 H5 0.9500
C8 C7 1.565(2)
C8 C12 1.519(2)
C8 C11 1.523(2)
C7 C10 1.523(2)
C7 C9 1.521(2)
C12 H12A 0.9800
C12 H12B 0.9800
C12 H12C 0.9800
C11 H11A 0.9800
C11 H11B 0.9800
C11 H11C 0.9800
C10 H10A 0.9800
C10 H10B 0.9800
C10 H10C 0.9800
C13 H13A 0.9800
C13 H13B 0.9800
C13 H13C 0.9800
C9 H9A 0.9800
C9 H9B 0.9800
C9 H9C 0.9800
